data_1572744
loop_
_publ_author_name
'Vald&#xe9;s, Hugo'
'Alpuente, Nora'
'Salvador, Pedro'
'Hashmi, A Stephen K'
'Ribas, Xavi'

_publ_section_title
;
 CCC-NHC Au(iii) pincer complexes as a reliable platform for isolating
 elusive species.
;
_journal_issue 42
_journal_name_full 'Chemical science'
_journal_page_first 17618
_journal_page_last 17628
_journal_paper_doi 10.1039/d4sc02999b
_journal_volume 15
_journal_year 2024
_chemical_formula_moiety 'C56 H60 Au2 N8, 2(B F4), 6(C H2 Cl2)'
_chemical_formula_sum 'C62 H72 Au2 B2 Cl12 F8 N8'
_chemical_formula_weight 1922.22
_space_group_crystal_system triclinic
_space_group_IT_number 2
_space_group_name_Hall '-P 1'
_space_group_name_H-M_alt 'P -1'
_atom_sites_solution_hydrogens geom
_audit_update_record
;
2024-02-20 deposited with the CCDC.	2024-10-02 downloaded from the CCDC.
;
_cell_angle_alpha 87.440(4)
_cell_angle_beta 88.406(4)
_cell_angle_gamma 74.202(4)
_cell_formula_units_Z 1
_cell_length_a 10.5400(13)
_cell_length_b 13.2869(19)
_cell_length_c 13.5269(18)
_cell_measurement_reflns_used 9765
_cell_measurement_temperature 100.(2)
_cell_measurement_theta_max 28.1725
_cell_measurement_theta_min 2.6129
_cell_volume 1820.7(4)
_computing_cell_refinement 'SAINT V8.40B (Bruker AXS LLC, 2019)'
_computing_data_collection 'Bruker Instrument Service vV6.2.16'
_computing_data_reduction 'SAINT V8.40B (Bruker AXS LLC, 2019)'
_computing_molecular_graphics 'shelXle (C.B. Huebschle, rev 1365)'
_computing_structure_refinement 'SHELXL-2019/1 (Sheldrick, 2019)'
_computing_structure_solution 'XT, VERSION 2018/2'
_diffrn_ambient_temperature 100.(2)
_diffrn_detector_area_resol_mean 7.3910
_diffrn_measured_fraction_theta_full 0.996
_diffrn_measured_fraction_theta_max 0.996
_diffrn_measurement_device 'three-circle diffractometer'
_diffrn_measurement_device_type 'D8 QUEST ECO'
_diffrn_measurement_method '\f and \w scans'
_diffrn_radiation_monochromator 'doubly curved silicon crystal Bruker Triumph'
_diffrn_radiation_type 'Mo K\a'
_diffrn_radiation_wavelength 0.71073
_diffrn_reflns_av_R_equivalents 0.0720
_diffrn_reflns_av_unetI/netI 0.0418
_diffrn_reflns_limit_h_max 14
_diffrn_reflns_limit_h_min -14
_diffrn_reflns_limit_k_max 17
_diffrn_reflns_limit_k_min -17
_diffrn_reflns_limit_l_max 18
_diffrn_reflns_limit_l_min -18
_diffrn_reflns_number 81153
_diffrn_reflns_theta_full 25.24
_diffrn_reflns_theta_max 28.38
_diffrn_reflns_theta_min 2.20
_diffrn_source_current 20.0
_diffrn_source_power 1.00
_diffrn_source_type 'Ceramic x-ray tube'
_diffrn_source_voltage 50
_exptl_absorpt_coefficient_mu 4.530
_exptl_absorpt_correction_T_max 0.81
_exptl_absorpt_correction_T_min 0.56
_exptl_absorpt_correction_type multi-scan
_exptl_absorpt_process_details
;
Krause, L., Herbst-Irmer, R., Sheldrick, G. M., Stalke, D. (2015).
"Comparison of silver and molybdenum microfocus X-ray sources for
single-crystal structure determination"
J. Appl. Cryst. 48, 3-10.
doi:10.1107/S1600576714022985
;
_exptl_crystal_colour colourless
_exptl_crystal_density_diffrn 1.753
_exptl_crystal_density_method 'not measured'
_exptl_crystal_description plate
_exptl_crystal_F_000 944
_exptl_crystal_size_max 0.240
_exptl_crystal_size_mid 0.120
_exptl_crystal_size_min 0.050
_refine_diff_density_max 2.072
_refine_diff_density_min -2.660
_refine_ls_extinction_method none
_refine_ls_goodness_of_fit_ref 1.059
_refine_ls_hydrogen_treatment constr
_refine_ls_matrix_type full
_refine_ls_number_parameters 442
_refine_ls_number_reflns 9086
_refine_ls_number_restraints 0
_refine_ls_restrained_S_all 1.059
_refine_ls_R_factor_all 0.0562
_refine_ls_R_factor_gt 0.0417
_refine_ls_shift/su_max 0.001
_refine_ls_shift/su_mean 0.000
_refine_ls_structure_factor_coef Fsqd
_refine_ls_weighting_details 'w=1/[\s^2^(Fo^2^)+(0.0431P)^2^+9.8439P] where P=(Fo^2^+2Fc^2^)/3'
_refine_ls_weighting_scheme calc
_refine_ls_wR_factor_gt 0.0946
_refine_ls_wR_factor_ref 0.1025
_reflns_Friedel_coverage 0.000
_reflns_number_gt 7751
_reflns_number_total 9086
_reflns_threshold_expression 'I > 2\s(I)'
_cod_data_source_file d4sc02999b3.cif
_cod_data_source_block HV2_105
_cod_depositor_comments
;
The following automatic conversions were performed:

data item '_exptl_absorpt_correction_type' value 'Multi-Scan' was
changed to 'multi-scan' in accordance with the
/home/data/users/saulius/crontab/automatic-downloads/rss-feeds/RSC/lib/dictionaries/cif_core.dic
dictionary named 'cif_core.dic' version 2.4.2 last updated on
2011-04-26.

Automatic conversion script
Id: cif_fix_values 8170 2020-07-09 18:12:32Z antanas 

 Adding full bibliography for 1572736--1572746.cif.
;
_cod_database_code 1572744

loop_
_space_group_symop_operation_xyz
'x, y, z'
'-x, -y, -z'

loop_
_atom_site_type_symbol
_atom_site_label
_atom_site_fract_x
_atom_site_fract_y
_atom_site_fract_z
_atom_site_U_iso_or_equiv
_atom_site_adp_type
_atom_site_calc_flag
_atom_site_refinement_flags_adp
_atom_site_refinement_flags_occupancy
_atom_site_refinement_flags_posn
_atom_site_occupancy
_atom_site_disorder_assembly
_atom_site_disorder_group
Cl Cl2L 0.37973(16) 0.49781(18) 0.69065(14) 0.0550(5) Uani d . . . 1.000000 . .
Cl Cl3L 0.57625(17) 0.53857(18) 0.81796(14) 0.0550(5) Uani d . . . 1.000000 . .
C C1L 0.5367(13) 0.5161(18) 0.6982(11) 0.058(6) Uani d . P . 0.60(3) A 1
H H1LA 0.542015 0.576354 0.654089 0.070000 Uiso calc U P R 0.60(3) A 1
H H1LB 0.602480 0.453218 0.674166 0.070000 Uiso calc U P R 0.60(3) A 1
C C1" 0.5380(15) 0.4461(16) 0.7373(13) 0.034(5) Uani d . P . 0.40(3) A 2
H H1"A 0.603075 0.431599 0.681972 0.041000 Uiso calc U P R 0.40(3) A 2
H H1"B 0.542789 0.379395 0.774610 0.041000 Uiso calc U P R 0.40(3) A 2
Au Au1 0.01510(2) 0.24347(2) 0.27341(2) 0.02012(6) Uani d . . . 1.000000 . .
N N3 0.1690(4) 0.3191(3) 0.1013(3) 0.0201(8) Uani d . . . 1.000000 . .
N N10 0.0393(4) 0.4455(3) 0.1816(3) 0.0187(8) Uani d . . . 1.000000 . .
N N19 0.0400(4) 0.8406(3) 0.5267(3) 0.0190(8) Uani d . . . 1.000000 . .
N N26 0.1585(4) 0.8895(3) 0.6344(3) 0.0212(9) Uani d . . . 1.000000 . .
C C2 0.0826(5) 0.3404(4) 0.1786(4) 0.0198(10) Uani d . . . 1.000000 . .
C C4 0.1789(5) 0.4118(4) 0.0544(4) 0.0205(10) Uani d . . . 1.000000 . .
C C5 0.2517(5) 0.4328(5) -0.0286(4) 0.0263(11) Uani d . . . 1.000000 . .
H H5 0.307735 0.378331 -0.065269 0.032000 Uiso calc U . R 1.000000 . .
C C6 0.2377(5) 0.5365(5) -0.0539(4) 0.0285(12) Uani d . . . 1.000000 . .
H H6 0.285662 0.553865 -0.109614 0.034000 Uiso calc U . R 1.000000 . .
C C7 0.1558(5) 0.6171(5) -0.0009(4) 0.0278(11) Uani d . . . 1.000000 . .
H H7 0.149738 0.687632 -0.021131 0.033000 Uiso calc U . R 1.000000 . .
C C8 0.0836(5) 0.5973(4) 0.0798(4) 0.0254(11) Uani d . . . 1.000000 . .
H H8 0.027233 0.652269 0.115796 0.030000 Uiso calc U . R 1.000000 . .
C C9 0.0969(5) 0.4929(4) 0.1063(3) 0.0205(10) Uani d . . . 1.000000 . .
C C11 -0.0528(5) 0.5040(4) 0.2549(4) 0.0198(10) Uani d . . . 1.000000 . .
H H11A -0.103320 0.457920 0.286213 0.024000 Uiso calc U . R 1.000000 . .
H H11B -0.116251 0.563554 0.220968 0.024000 Uiso calc U . R 1.000000 . .
C C12 0.0153(5) 0.5454(4) 0.3346(3) 0.0177(9) Uani d . . . 1.000000 . .
C C13 0.1287(5) 0.4831(4) 0.3783(4) 0.0236(10) Uani d . . . 1.000000 . .
H H13 0.167777 0.414886 0.355193 0.028000 Uiso calc U . R 1.000000 . .
C C14 0.1855(5) 0.5196(4) 0.4554(4) 0.0240(11) Uani d . . . 1.000000 . .
H H14 0.262511 0.476122 0.485603 0.029000 Uiso calc U . R 1.000000 . .
C C15 0.1304(5) 0.6189(4) 0.4882(3) 0.0198(10) Uani d . . . 1.000000 . .
H H15 0.169944 0.643543 0.540960 0.024000 Uiso calc U . R 1.000000 . .
C C16 0.0183(5) 0.6830(4) 0.4451(3) 0.0179(9) Uani d . . . 1.000000 . .
C C17 -0.0395(5) 0.6461(4) 0.3672(3) 0.0164(9) Uani d . . . 1.000000 . .
H H17 -0.116074 0.689830 0.336672 0.020000 Uiso calc U . R 1.000000 . .
C C18 -0.0497(5) 0.7906(4) 0.4823(4) 0.0213(10) Uani d . . . 1.000000 . .
H H18A -0.094342 0.835741 0.426317 0.026000 Uiso calc U . R 1.000000 . .
H H18B -0.118254 0.784213 0.531880 0.026000 Uiso calc U . R 1.000000 . .
C C20 0.1230(5) 0.8898(4) 0.4730(4) 0.0217(10) Uani d . . . 1.000000 . .
C C21 0.1392(6) 0.9046(4) 0.3720(4) 0.0270(11) Uani d . . . 1.000000 . .
H H21 0.087853 0.882033 0.325465 0.032000 Uiso calc U . R 1.000000 . .
C C22 0.2346(6) 0.9540(4) 0.3426(4) 0.0315(12) Uani d . . . 1.000000 . .
H H22 0.250292 0.964867 0.273952 0.038000 Uiso calc U . R 1.000000 . .
C C23 0.3077(6) 0.9881(4) 0.4108(5) 0.0314(12) Uani d . . . 1.000000 . .
H H23 0.371065 1.022993 0.387627 0.038000 Uiso calc U . R 1.000000 . .
C C24 0.2913(5) 0.9730(4) 0.5115(4) 0.0265(11) Uani d . . . 1.000000 . .
H H24 0.341570 0.996662 0.557957 0.032000 Uiso calc U . R 1.000000 . .
C C25 0.1978(5) 0.9215(4) 0.5414(4) 0.0215(10) Uani d . . . 1.000000 . .
C C27 0.0640(5) 0.8395(4) 0.6244(4) 0.0200(10) Uani d . . . 1.000000 . .
C C28 0.2469(5) 0.2132(4) 0.0722(4) 0.0264(11) Uani d . . . 1.000000 . .
H H28 0.301036 0.222527 0.012380 0.032000 Uiso calc U . R 1.000000 . .
C C29 0.3416(6) 0.1626(5) 0.1542(5) 0.0373(14) Uani d . . . 1.000000 . .
H H29A 0.398955 0.095845 0.132433 0.056000 Uiso calc U . R 1.000000 . .
H H29B 0.291475 0.150218 0.213408 0.056000 Uiso calc U . R 1.000000 . .
H H29C 0.395640 0.209202 0.169635 0.056000 Uiso calc U . R 1.000000 . .
C C30 0.1594(6) 0.1466(5) 0.0440(5) 0.0378(14) Uani d . . . 1.000000 . .
H H30A 0.212869 0.083718 0.012364 0.057000 Uiso calc U . R 1.000000 . .
H H30B 0.092598 0.186601 -0.002274 0.057000 Uiso calc U . R 1.000000 . .
H H30C 0.115804 0.126137 0.103470 0.057000 Uiso calc U . R 1.000000 . .
C C31 0.2257(5) 0.8985(5) 0.7270(4) 0.0280(12) Uani d . . . 1.000000 . .
H H31 0.288302 0.941492 0.710200 0.034000 Uiso calc U . R 1.000000 . .
C C32 0.3078(7) 0.7916(6) 0.7628(5) 0.0477(17) Uani d . . . 1.000000 . .
H H32A 0.358982 0.799005 0.820092 0.071000 Uiso calc U . R 1.000000 . .
H H32B 0.368042 0.759078 0.709567 0.071000 Uiso calc U . R 1.000000 . .
H H32C 0.249650 0.747393 0.781840 0.071000 Uiso calc U . R 1.000000 . .
C C33 0.1316(7) 0.9551(7) 0.8036(5) 0.054(2) Uani d . . . 1.000000 . .
H H33A 0.180768 0.964616 0.861287 0.081000 Uiso calc U . R 1.000000 . .
H H33B 0.069898 0.914320 0.823584 0.081000 Uiso calc U . R 1.000000 . .
H H33C 0.082502 1.023731 0.776069 0.081000 Uiso calc U . R 1.000000 . .
Cl Cl2M 0.38526(17) 0.23411(14) 0.42763(17) 0.0545(5) Uani d . . . 1.000000 . .
Cl Cl3M 0.57654(17) 0.31698(16) 0.52179(16) 0.0531(5) Uani d . . . 1.000000 . .
C C1M 0.4476(6) 0.2565(5) 0.5391(6) 0.0445(17) Uani d . . . 1.000000 . .
H H1MA 0.480653 0.189036 0.576520 0.053000 Uiso calc U . R 1.000000 . .
H H1MB 0.375838 0.301679 0.578826 0.053000 Uiso calc U . R 1.000000 . .
Cl Cl2N 0.8272(2) 0.13638(18) 0.90078(18) 0.0706(7) Uani d . . . 1.000000 . .
Cl Cl3N 0.5778(2) 0.2652(3) 0.97762(18) 0.0803(8) Uani d . . . 1.000000 . .
C C1N 0.678(2) 0.2344(14) 0.8728(14) 0.058(3) Uani d . P . 0.418(12) B 1
H H1NA 0.699544 0.298193 0.845301 0.069000 Uiso calc U P R 0.418(12) B 1
H H1NB 0.629906 0.208952 0.821886 0.069000 Uiso calc U P R 0.418(12) B 1
C C1' 0.6332(14) 0.1560(10) 0.9550(10) 0.058(3) Uani d . P . 0.582(12) B 2
H H1'A 0.579358 0.135677 0.904692 0.069000 Uiso calc U P R 0.582(12) B 2
H H1'B 0.633590 0.111026 1.015380 0.069000 Uiso calc U P R 0.582(12) B 2
F F2S 0.3068(5) 0.1314(3) 0.6905(3) 0.0506(10) Uani d . . . 1.000000 . .
F F3S 0.4487(9) 0.2009(10) 0.7609(5) 0.176(5) Uani d . . . 1.000000 . .
F F4S 0.2485(8) 0.2330(4) 0.8191(4) 0.110(3) Uani d . . . 1.000000 . .
F F5S 0.3783(6) 0.0756(4) 0.8470(4) 0.0858(18) Uani d . . . 1.000000 . .
B B1S 0.3452(8) 0.1564(7) 0.7800(6) 0.0432(18) Uani d . . . 1.000000 . .

loop_
_atom_site_aniso_label
_atom_site_aniso_U_11
_atom_site_aniso_U_22
_atom_site_aniso_U_33
_atom_site_aniso_U_12
_atom_site_aniso_U_13
_atom_site_aniso_U_23
Cl2L 0.0287(8) 0.0884(15) 0.0484(10) -0.0126(8) -0.0020(7) -0.0279(10)
Cl3L 0.0351(8) 0.0805(14) 0.0490(10) -0.0104(8) -0.0131(7) -0.0231(9)
C1L 0.037(7) 0.101(16) 0.042(7) -0.027(8) -0.004(5) -0.011(8)
C1" 0.031(8) 0.040(11) 0.030(9) -0.005(7) -0.009(6) -0.011(7)
Au1 0.02094(10) 0.02059(10) 0.01878(10) -0.00492(7) -0.00008(6) -0.00507(6)
N3 0.019(2) 0.021(2) 0.020(2) -0.0038(16) -0.0013(16) -0.0048(16)
N10 0.0178(19) 0.022(2) 0.0170(19) -0.0065(16) -0.0012(15) -0.0051(16)
N19 0.024(2) 0.016(2) 0.0176(19) -0.0051(16) -0.0012(16) -0.0045(16)
N26 0.024(2) 0.017(2) 0.024(2) -0.0065(17) -0.0015(17) -0.0061(17)
C2 0.016(2) 0.026(3) 0.018(2) -0.0038(19) -0.0018(17) -0.0062(19)
C4 0.019(2) 0.028(3) 0.017(2) -0.008(2) -0.0030(18) -0.0035(19)
C5 0.021(3) 0.036(3) 0.021(2) -0.007(2) -0.0009(19) -0.006(2)
C6 0.027(3) 0.040(3) 0.021(2) -0.013(2) -0.002(2) 0.002(2)
C7 0.031(3) 0.031(3) 0.025(3) -0.014(2) -0.009(2) 0.000(2)
C8 0.026(3) 0.027(3) 0.024(3) -0.009(2) -0.008(2) -0.003(2)
C9 0.018(2) 0.031(3) 0.015(2) -0.010(2) -0.0046(17) -0.0048(19)
C11 0.014(2) 0.027(3) 0.019(2) -0.0058(19) -0.0006(17) -0.0063(19)
C12 0.017(2) 0.020(2) 0.018(2) -0.0074(18) -0.0025(17) -0.0010(18)
C13 0.026(3) 0.018(2) 0.025(3) -0.004(2) -0.002(2) -0.004(2)
C14 0.020(2) 0.020(3) 0.029(3) 0.0005(19) -0.008(2) -0.004(2)
C15 0.021(2) 0.023(3) 0.016(2) -0.0059(19) -0.0038(18) -0.0057(19)
C16 0.020(2) 0.017(2) 0.018(2) -0.0073(18) 0.0007(18) -0.0031(18)
C17 0.015(2) 0.018(2) 0.016(2) -0.0041(17) 0.0007(16) -0.0017(17)
C18 0.020(2) 0.021(3) 0.023(2) -0.0037(19) -0.0051(19) -0.0054(19)
C20 0.023(2) 0.015(2) 0.025(2) -0.0011(19) 0.0005(19) -0.0039(19)
C21 0.032(3) 0.024(3) 0.023(3) -0.005(2) 0.000(2) 0.000(2)
C22 0.040(3) 0.025(3) 0.027(3) -0.005(2) 0.006(2) 0.000(2)
C23 0.033(3) 0.022(3) 0.041(3) -0.010(2) 0.006(2) -0.003(2)
C24 0.027(3) 0.017(2) 0.036(3) -0.005(2) -0.001(2) -0.007(2)
C25 0.023(2) 0.017(2) 0.024(2) -0.0019(19) 0.0005(19) -0.0060(19)
C27 0.020(2) 0.019(2) 0.020(2) -0.0031(19) -0.0013(18) -0.0033(19)
C28 0.028(3) 0.024(3) 0.025(3) -0.003(2) 0.003(2) -0.007(2)
C29 0.032(3) 0.032(3) 0.042(3) 0.003(2) -0.004(3) -0.007(3)
C30 0.038(3) 0.038(4) 0.040(3) -0.012(3) 0.007(3) -0.021(3)
C31 0.028(3) 0.035(3) 0.026(3) -0.015(2) -0.004(2) -0.008(2)
C32 0.042(4) 0.053(4) 0.046(4) -0.007(3) -0.016(3) -0.004(3)
C33 0.040(4) 0.081(6) 0.034(3) 0.000(4) -0.008(3) -0.032(4)
Cl2M 0.0316(8) 0.0380(9) 0.0940(15) -0.0079(7) -0.0110(9) -0.0096(9)
Cl3M 0.0369(9) 0.0569(11) 0.0722(12) -0.0213(8) 0.0172(8) -0.0322(10)
C1M 0.031(3) 0.037(4) 0.062(5) -0.005(3) 0.016(3) -0.001(3)
Cl2N 0.0526(11) 0.0637(13) 0.0841(15) 0.0111(10) -0.0212(10) -0.0375(12)
Cl3N 0.0467(12) 0.128(2) 0.0653(14) -0.0210(13) 0.0013(10) -0.0180(14)
C1N 0.080(8) 0.046(6) 0.058(6) -0.033(6) -0.055(6) 0.021(5)
C1' 0.080(8) 0.046(6) 0.058(6) -0.033(6) -0.055(6) 0.021(5)
F2S 0.074(3) 0.044(2) 0.038(2) -0.019(2) -0.008(2) -0.0130(18)
F3S 0.170(8) 0.370(15) 0.064(4) -0.202(10) -0.038(5) 0.027(6)
F4S 0.177(7) 0.063(3) 0.045(3) 0.052(4) -0.024(3) -0.020(3)
F5S 0.107(4) 0.062(3) 0.060(3) 0.027(3) -0.024(3) 0.007(3)
B1S 0.048(4) 0.052(5) 0.030(4) -0.014(4) -0.010(3) -0.004(3)

loop_
_atom_type_symbol
_atom_type_description
_atom_type_scat_dispersion_real
_atom_type_scat_dispersion_imag
_atom_type_scat_source
C C 0.0033 0.0016 'International Tables Vol C Tables 4.2.6.8 and 6.1.1.4'
H H 0.0000 0.0000 'International Tables Vol C Tables 4.2.6.8 and 6.1.1.4'
Au Au -2.0133 8.8022 'International Tables Vol C Tables 4.2.6.8 and 6.1.1.4'
B B 0.0013 0.0007 'International Tables Vol C Tables 4.2.6.8 and 6.1.1.4'
F F 0.0171 0.0103 'International Tables Vol C Tables 4.2.6.8 and 6.1.1.4'
N N 0.0061 0.0033 'International Tables Vol C Tables 4.2.6.8 and 6.1.1.4'
Cl Cl 0.1484 0.1585 'International Tables Vol C Tables 4.2.6.8 and 6.1.1.4'

loop_
_geom_angle_atom_site_label_1
_geom_angle_atom_site_label_2
_geom_angle_atom_site_label_3
_geom_angle_site_symmetry_1
_geom_angle_site_symmetry_3
_geom_angle
_geom_angle_publ_flag
Cl2L C1L Cl3L . . 112.9(8) ?
Cl2L C1L H1LA . . 109.000000 ?
Cl3L C1L H1LA . . 109.000000 ?
Cl2L C1L H1LB . . 109.000000 ?
Cl3L C1L H1LB . . 109.000000 ?
H1LA C1L H1LB . . 107.800000 ?
Cl2L C1" Cl3L . . 109.6(9) ?
Cl2L C1" H1"A . . 109.800000 ?
Cl3L C1" H1"A . . 109.800000 ?
Cl2L C1" H1"B . . 109.800000 ?
Cl3L C1" H1"B . . 109.800000 ?
H1"A C1" H1"B . . 108.200000 ?
C2 Au1 C27 . 2_566 173.82(19) ?
C2 N3 C4 . . 109.9(4) ?
C2 N3 C28 . . 125.9(4) ?
C4 N3 C28 . . 124.1(4) ?
C2 N10 C9 . . 110.8(4) ?
C2 N10 C11 . . 125.9(4) ?
C9 N10 C11 . . 123.3(4) ?
C27 N19 C20 . . 109.8(4) ?
C27 N19 C18 . . 125.7(4) ?
C20 N19 C18 . . 124.3(4) ?
C27 N26 C25 . . 110.0(4) ?
C27 N26 C31 . . 126.5(4) ?
C25 N26 C31 . . 123.1(4) ?
N10 C2 N3 . . 106.7(4) ?
N10 C2 Au1 . . 122.5(3) ?
N3 C2 Au1 . . 130.7(4) ?
N3 C4 C9 . . 106.8(4) ?
N3 C4 C5 . . 132.6(5) ?
C9 C4 C5 . . 120.6(5) ?
C6 C5 C4 . . 116.4(5) ?
C6 C5 H5 . . 121.800000 ?
C4 C5 H5 . . 121.800000 ?
C5 C6 C7 . . 122.3(5) ?
C5 C6 H6 . . 118.800000 ?
C7 C6 H6 . . 118.800000 ?
C8 C7 C6 . . 121.7(5) ?
C8 C7 H7 . . 119.200000 ?
C6 C7 H7 . . 119.200000 ?
C7 C8 C9 . . 116.6(5) ?
C7 C8 H8 . . 121.700000 ?
C9 C8 H8 . . 121.700000 ?
N10 C9 C8 . . 131.9(5) ?
N10 C9 C4 . . 105.8(4) ?
C8 C9 C4 . . 122.3(5) ?
N10 C11 C12 . . 112.9(4) ?
N10 C11 H11A . . 109.000000 ?
C12 C11 H11A . . 109.000000 ?
N10 C11 H11B . . 109.000000 ?
C12 C11 H11B . . 109.000000 ?
H11A C11 H11B . . 107.800000 ?
C13 C12 C17 . . 119.4(4) ?
C13 C12 C11 . . 121.0(4) ?
C17 C12 C11 . . 119.6(4) ?
C14 C13 C12 . . 120.4(5) ?
C14 C13 H13 . . 119.800000 ?
C12 C13 H13 . . 119.800000 ?
C15 C14 C13 . . 120.1(5) ?
C15 C14 H14 . . 120.000000 ?
C13 C14 H14 . . 120.000000 ?
C14 C15 C16 . . 120.7(4) ?
C14 C15 H15 . . 119.700000 ?
C16 C15 H15 . . 119.700000 ?
C15 C16 C17 . . 119.3(4) ?
C15 C16 C18 . . 122.4(4) ?
C17 C16 C18 . . 118.2(4) ?
C12 C17 C16 . . 120.1(4) ?
C12 C17 H17 . . 119.900000 ?
C16 C17 H17 . . 119.900000 ?
N19 C18 C16 . . 113.2(4) ?
N19 C18 H18A . . 108.900000 ?
C16 C18 H18A . . 108.900000 ?
N19 C18 H18B . . 108.900000 ?
C16 C18 H18B . . 108.900000 ?
H18A C18 H18B . . 107.800000 ?
C25 C20 C21 . . 122.5(5) ?
C25 C20 N19 . . 106.6(4) ?
C21 C20 N19 . . 130.8(5) ?
C22 C21 C20 . . 116.2(5) ?
C22 C21 H21 . . 121.900000 ?
C20 C21 H21 . . 121.900000 ?
C21 C22 C23 . . 121.6(5) ?
C21 C22 H22 . . 119.200000 ?
C23 C22 H22 . . 119.200000 ?
C24 C23 C22 . . 122.0(5) ?
C24 C23 H23 . . 119.000000 ?
C22 C23 H23 . . 119.000000 ?
C23 C24 C25 . . 116.8(5) ?
C23 C24 H24 . . 121.600000 ?
C25 C24 H24 . . 121.600000 ?
C20 C25 C24 . . 121.0(5) ?
C20 C25 N26 . . 106.3(4) ?
C24 C25 N26 . . 132.7(5) ?
N19 C27 N26 . . 107.2(4) ?
N19 C27 Au1 . 2_566 122.4(4) ?
N26 C27 Au1 . 2_566 129.8(4) ?
N3 C28 C30 . . 111.9(5) ?
N3 C28 C29 . . 109.4(4) ?
C30 C28 C29 . . 113.0(5) ?
N3 C28 H28 . . 107.400000 ?
C30 C28 H28 . . 107.400000 ?
C29 C28 H28 . . 107.400000 ?
C28 C29 H29A . . 109.500000 ?
C28 C29 H29B . . 109.500000 ?
H29A C29 H29B . . 109.500000 ?
C28 C29 H29C . . 109.500000 ?
H29A C29 H29C . . 109.500000 ?
H29B C29 H29C . . 109.500000 ?
C28 C30 H30A . . 109.500000 ?
C28 C30 H30B . . 109.500000 ?
H30A C30 H30B . . 109.500000 ?
C28 C30 H30C . . 109.500000 ?
H30A C30 H30C . . 109.500000 ?
H30B C30 H30C . . 109.500000 ?
N26 C31 C33 . . 112.1(5) ?
N26 C31 C32 . . 110.0(5) ?
C33 C31 C32 . . 113.6(6) ?
N26 C31 H31 . . 106.900000 ?
C33 C31 H31 . . 106.900000 ?
C32 C31 H31 . . 106.900000 ?
C31 C32 H32A . . 109.500000 ?
C31 C32 H32B . . 109.500000 ?
H32A C32 H32B . . 109.500000 ?
C31 C32 H32C . . 109.500000 ?
H32A C32 H32C . . 109.500000 ?
H32B C32 H32C . . 109.500000 ?
C31 C33 H33A . . 109.500000 ?
C31 C33 H33B . . 109.500000 ?
H33A C33 H33B . . 109.500000 ?
C31 C33 H33C . . 109.500000 ?
H33A C33 H33C . . 109.500000 ?
H33B C33 H33C . . 109.500000 ?
Cl2M C1M Cl3M . . 111.9(4) ?
Cl2M C1M H1MA . . 109.200000 ?
Cl3M C1M H1MA . . 109.200000 ?
Cl2M C1M H1MB . . 109.200000 ?
Cl3M C1M H1MB . . 109.200000 ?
H1MA C1M H1MB . . 107.900000 ?
Cl3N C1N Cl2N . . 111.4(9) ?
Cl3N C1N H1NA . . 109.300000 ?
Cl2N C1N H1NA . . 109.300000 ?
Cl3N C1N H1NB . . 109.300000 ?
Cl2N C1N H1NB . . 109.300000 ?
H1NA C1N H1NB . . 108.000000 ?
Cl3N C1' Cl2N . . 108.5(7) ?
Cl3N C1' H1'A . . 110.000000 ?
Cl2N C1' H1'A . . 110.000000 ?
Cl3N C1' H1'B . . 110.000000 ?
Cl2N C1' H1'B . . 110.000000 ?
H1'A C1' H1'B . . 108.400000 ?
F4S B1S F5S . . 108.6(7) ?
F4S B1S F2S . . 109.7(6) ?
F5S B1S F2S . . 114.7(7) ?
F4S B1S F3S . . 105.0(9) ?
F5S B1S F3S . . 111.6(8) ?
F2S B1S F3S . . 106.8(6) ?

loop_
_geom_bond_atom_site_label_1
_geom_bond_atom_site_label_2
_geom_bond_site_symmetry_2
_geom_bond_distance
_geom_bond_publ_flag
Cl2L C1L . 1.742(13) ?
Cl2L C1" . 1.746(15) ?
Cl3L C1L . 1.743(13) ?
Cl3L C1" . 1.810(15) ?
C1L H1LA . 0.990000 ?
C1L H1LB . 0.990000 ?
C1" H1"A . 0.990000 ?
C1" H1"B . 0.990000 ?
Au1 C2 . 2.028(5) ?
Au1 C27 2_566 2.031(5) ?
N3 C2 . 1.354(6) ?
N3 C4 . 1.388(7) ?
N3 C28 . 1.488(7) ?
N10 C2 . 1.348(7) ?
N10 C9 . 1.385(6) ?
N10 C11 . 1.461(6) ?
N19 C27 . 1.351(6) ?
N19 C20 . 1.398(7) ?
N19 C18 . 1.451(6) ?
N26 C27 . 1.351(6) ?
N26 C25 . 1.398(7) ?
N26 C31 . 1.481(6) ?
C4 C9 . 1.389(7) ?
C4 C5 . 1.403(7) ?
C5 C6 . 1.374(8) ?
C5 H5 . 0.950000 ?
C6 C7 . 1.392(8) ?
C6 H6 . 0.950000 ?
C7 C8 . 1.370(8) ?
C7 H7 . 0.950000 ?
C8 C9 . 1.387(8) ?
C8 H8 . 0.950000 ?
C11 C12 . 1.513(6) ?
C11 H11A . 0.990000 ?
C11 H11B . 0.990000 ?
C12 C13 . 1.386(7) ?
C12 C17 . 1.391(7) ?
C13 C14 . 1.386(7) ?
C13 H13 . 0.950000 ?
C14 C15 . 1.377(7) ?
C14 H14 . 0.950000 ?
C15 C16 . 1.381(7) ?
C15 H15 . 0.950000 ?
C16 C17 . 1.402(6) ?
C16 C18 . 1.515(7) ?
C17 H17 . 0.950000 ?
C18 H18A . 0.990000 ?
C18 H18B . 0.990000 ?
C20 C25 . 1.383(7) ?
C20 C21 . 1.385(7) ?
C21 C22 . 1.383(8) ?
C21 H21 . 0.950000 ?
C22 C23 . 1.385(9) ?
C22 H22 . 0.950000 ?
C23 C24 . 1.381(8) ?
C23 H23 . 0.950000 ?
C24 C25 . 1.386(7) ?
C24 H24 . 0.950000 ?
C28 C30 . 1.508(8) ?
C28 C29 . 1.520(8) ?
C28 H28 . 1.000000 ?
C29 H29A . 0.980000 ?
C29 H29B . 0.980000 ?
C29 H29C . 0.980000 ?
C30 H30A . 0.980000 ?
C30 H30B . 0.980000 ?
C30 H30C . 0.980000 ?
C31 C33 . 1.492(8) ?
C31 C32 . 1.515(9) ?
C31 H31 . 1.000000 ?
C32 H32A . 0.980000 ?
C32 H32B . 0.980000 ?
C32 H32C . 0.980000 ?
C33 H33A . 0.980000 ?
C33 H33B . 0.980000 ?
C33 H33C . 0.980000 ?
Cl2M C1M . 1.730(8) ?
Cl3M C1M . 1.763(7) ?
C1M H1MA . 0.990000 ?
C1M H1MB . 0.990000 ?
Cl2N C1N . 1.784(18) ?
Cl2N C1' . 2.104(16) ?
Cl3N C1' . 1.452(14) ?
Cl3N C1N . 1.74(2) ?
C1N H1NA . 0.990000 ?
C1N H1NB . 0.990000 ?
C1' H1'A . 0.990000 ?
C1' H1'B . 0.990000 ?
F2S B1S . 1.370(8) ?
F3S B1S . 1.389(11) ?
F4S B1S . 1.344(10) ?
F5S B1S . 1.350(10) ?

loop_
_geom_torsion_atom_site_label_1
_geom_torsion_atom_site_label_2
_geom_torsion_atom_site_label_3
_geom_torsion_atom_site_label_4
_geom_torsion_site_symmetry_1
_geom_torsion_site_symmetry_2
_geom_torsion_site_symmetry_3
_geom_torsion_site_symmetry_4
_geom_torsion
_geom_torsion_publ_flag
C9 N10 C2 N3 . . . . 0.2(5) ?
C11 N10 C2 N3 . . . . -178.2(4) ?
C9 N10 C2 Au1 . . . . -177.4(3) ?
C11 N10 C2 Au1 . . . . 4.2(6) ?
C4 N3 C2 N10 . . . . -0.8(5) ?
C28 N3 C2 N10 . . . . 176.9(4) ?
C4 N3 C2 Au1 . . . . 176.5(4) ?
C28 N3 C2 Au1 . . . . -5.8(7) ?
C2 N3 C4 C9 . . . . 1.1(5) ?
C28 N3 C4 C9 . . . . -176.6(4) ?
C2 N3 C4 C5 . . . . -179.0(5) ?
C28 N3 C4 C5 . . . . 3.3(8) ?
N3 C4 C5 C6 . . . . -179.4(5) ?
C9 C4 C5 C6 . . . . 0.5(7) ?
C4 C5 C6 C7 . . . . -0.1(8) ?
C5 C6 C7 C8 . . . . -0.3(8) ?
C6 C7 C8 C9 . . . . 0.4(8) ?
C2 N10 C9 C8 . . . . 180.0(5) ?
C11 N10 C9 C8 . . . . -1.6(8) ?
C2 N10 C9 C4 . . . . 0.4(5) ?
C11 N10 C9 C4 . . . . 178.9(4) ?
C7 C8 C9 N10 . . . . -179.5(5) ?
C7 C8 C9 C4 . . . . 0.0(7) ?
N3 C4 C9 N10 . . . . -0.9(5) ?
C5 C4 C9 N10 . . . . 179.1(4) ?
N3 C4 C9 C8 . . . . 179.5(4) ?
C5 C4 C9 C8 . . . . -0.5(7) ?
C2 N10 C11 C12 . . . . 100.6(5) ?
C9 N10 C11 C12 . . . . -77.6(6) ?
N10 C11 C12 C13 . . . . -44.0(7) ?
N10 C11 C12 C17 . . . . 138.5(5) ?
C17 C12 C13 C14 . . . . 1.6(8) ?
C11 C12 C13 C14 . . . . -176.0(5) ?
C12 C13 C14 C15 . . . . -0.9(8) ?
C13 C14 C15 C16 . . . . 0.1(8) ?
C14 C15 C16 C17 . . . . 0.0(7) ?
C14 C15 C16 C18 . . . . 176.7(5) ?
C13 C12 C17 C16 . . . . -1.4(7) ?
C11 C12 C17 C16 . . . . 176.2(4) ?
C15 C16 C17 C12 . . . . 0.6(7) ?
C18 C16 C17 C12 . . . . -176.2(4) ?
C27 N19 C18 C16 . . . . -95.9(6) ?
C20 N19 C18 C16 . . . . 78.5(6) ?
C15 C16 C18 N19 . . . . 29.8(7) ?
C17 C16 C18 N19 . . . . -153.5(4) ?
C27 N19 C20 C25 . . . . -1.3(5) ?
C18 N19 C20 C25 . . . . -176.4(4) ?
C27 N19 C20 C21 . . . . 176.3(5) ?
C18 N19 C20 C21 . . . . 1.2(8) ?
C25 C20 C21 C22 . . . . -0.5(8) ?
N19 C20 C21 C22 . . . . -177.8(5) ?
C20 C21 C22 C23 . . . . -1.0(8) ?
C21 C22 C23 C24 . . . . 1.2(9) ?
C22 C23 C24 C25 . . . . 0.1(8) ?
C21 C20 C25 C24 . . . . 1.9(8) ?
N19 C20 C25 C24 . . . . 179.7(4) ?
C21 C20 C25 N26 . . . . -177.3(5) ?
N19 C20 C25 N26 . . . . 0.6(5) ?
C23 C24 C25 C20 . . . . -1.6(8) ?
C23 C24 C25 N26 . . . . 177.2(5) ?
C27 N26 C25 C20 . . . . 0.3(6) ?
C31 N26 C25 C20 . . . . 173.1(5) ?
C27 N26 C25 C24 . . . . -178.7(5) ?
C31 N26 C25 C24 . . . . -5.9(9) ?
C20 N19 C27 N26 . . . . 1.5(5) ?
C18 N19 C27 N26 . . . . 176.6(4) ?
C20 N19 C27 Au1 . . . 2_566 -170.6(3) ?
C18 N19 C27 Au1 . . . 2_566 4.5(7) ?
C25 N26 C27 N19 . . . . -1.1(6) ?
C31 N26 C27 N19 . . . . -173.6(5) ?
C25 N26 C27 Au1 . . . 2_566 170.2(4) ?
C31 N26 C27 Au1 . . . 2_566 -2.3(7) ?
C2 N3 C28 C30 . . . . 61.9(7) ?
C4 N3 C28 C30 . . . . -120.7(5) ?
C2 N3 C28 C29 . . . . -64.0(7) ?
C4 N3 C28 C29 . . . . 113.3(5) ?
C27 N26 C31 C33 . . . . -61.7(8) ?
C25 N26 C31 C33 . . . . 126.8(6) ?
C27 N26 C31 C32 . . . . 65.7(7) ?
C25 N26 C31 C32 . . . . -105.8(6) ?
